data_4086613
loop_
_publ_author_name
'Na, Hanah'
'Maity, Ayan'
'Teets, Thomas S.'

_publ_section_title
;
 Postsynthetic Systematic Electronic Tuning of Organoplatinum
 Photosensitizers via Secondary Coordination Sphere Interactions
;
_journal_issue 13
_journal_name_full Organometallics
_journal_page_first 2267
_journal_paper_doi 10.1021/acs.organomet.6b00332
_journal_volume 35
_journal_year 2016
_chemical_formula_sum 'C62 H20 B2 Cl4 F30 N4 Pt'
_chemical_formula_weight 1749.33
_space_group_crystal_system triclinic
_space_group_IT_number 2
_space_group_name_Hall '-P 1'
_space_group_name_H-M_alt 'P -1'
_symmetry_space_group_name_Hall '-P 1'
_symmetry_space_group_name_H-M 'P -1'
_atom_sites_solution_hydrogens geom
_audit_creation_method SHELXL-2014/7
_cell_angle_alpha 99.959(3)
_cell_angle_beta 97.774(3)
_cell_angle_gamma 94.869(3)
_cell_formula_units_Z 2
_cell_length_a 13.706(3)
_cell_length_b 13.825(3)
_cell_length_c 16.679(4)
_cell_measurement_reflns_used 9990
_cell_measurement_temperature 123(2)
_cell_measurement_theta_max 29.26
_cell_measurement_theta_min 2.34
_cell_volume 3065.2(12)
_computing_cell_refinement 'Bruker SAINT'
_computing_data_collection 'Bruker APEX2'
_computing_data_reduction 'Bruker SAINT'
_computing_molecular_graphics 'Bruker SHELXTL'
_computing_publication_material 'Bruker SHELXTL'
_computing_structure_refinement 'SHELXL-2014/7 (Sheldrick, 2014)'
_computing_structure_solution 'SHELXS-97 (Sheldrick 2008)'
_diffrn_ambient_temperature 123(2)
_diffrn_measured_fraction_theta_full 0.988
_diffrn_measured_fraction_theta_max 0.982
_diffrn_measurement_device_type 'Bruker APEX-II CCD'
_diffrn_measurement_method '\f and \w scans'
_diffrn_radiation_type MoK\a
_diffrn_radiation_wavelength 0.71073
_diffrn_reflns_av_R_equivalents 0.0153
_diffrn_reflns_av_unetI/netI 0.0292
_diffrn_reflns_Laue_measured_fraction_full 0.988
_diffrn_reflns_Laue_measured_fraction_max 0.982
_diffrn_reflns_limit_h_max 17
_diffrn_reflns_limit_h_min -9
_diffrn_reflns_limit_k_max 17
_diffrn_reflns_limit_k_min -16
_diffrn_reflns_limit_l_max 19
_diffrn_reflns_limit_l_min -20
_diffrn_reflns_number 17692
_diffrn_reflns_point_group_measured_fraction_full 0.988
_diffrn_reflns_point_group_measured_fraction_max 0.982
_diffrn_reflns_theta_full 25.242
_diffrn_reflns_theta_max 26.372
_diffrn_reflns_theta_min 1.254
_exptl_absorpt_coefficient_mu 2.602
_exptl_absorpt_correction_T_max 0.7459
_exptl_absorpt_correction_T_min 0.6431
_exptl_absorpt_correction_type multi-scan
_exptl_absorpt_process_details sadabs
_exptl_crystal_colour yellow
_exptl_crystal_density_diffrn 1.895
_exptl_crystal_description block
_exptl_crystal_F_000 1692
_exptl_crystal_size_max 0.530
_exptl_crystal_size_mid 0.460
_exptl_crystal_size_min 0.300
_refine_diff_density_max 1.656
_refine_diff_density_min -1.277
_refine_diff_density_rms 0.113
_refine_ls_extinction_method none
_refine_ls_goodness_of_fit_ref 1.102
_refine_ls_hydrogen_treatment constr
_refine_ls_matrix_type full
_refine_ls_number_parameters 928
_refine_ls_number_reflns 12322
_refine_ls_number_restraints 0
_refine_ls_restrained_S_all 1.102
_refine_ls_R_factor_all 0.0266
_refine_ls_R_factor_gt 0.0244
_refine_ls_shift/su_max 0.002
_refine_ls_shift/su_mean 0.000
_refine_ls_structure_factor_coef Fsqd
_refine_ls_weighting_details 'w=1/[\s^2^(Fo^2^)+(0.0387P)^2^+1.8232P] where P=(Fo^2^+2Fc^2^)/3'
_refine_ls_weighting_scheme calc
_refine_ls_wR_factor_gt 0.0615
_refine_ls_wR_factor_ref 0.0684
_reflns_Friedel_coverage 0.000
_reflns_number_gt 11646
_reflns_number_total 12322
_reflns_threshold_expression 'I > 2\s(I)'
_cod_data_source_file om6b00332_si_002.cif
_cod_data_source_block 1-(BArF3)2
_cod_original_cell_volume 3065.0(12)
_cod_database_code 4086613
_shelx_shelxl_version_number 2014/7
_shelx_space_group_comment
; 
The symmetry employed for this shelxl refinement is uniquely defined 
by the following loop, which should always be used as a source of 
symmetry information in preference to the above space-group names. 
They are only intended as comments. 
;
_shelx_estimated_absorpt_t_min 0.339
_shelx_estimated_absorpt_t_max 0.509

loop_
_space_group_symop_operation_xyz
'x, y, z'
'-x, -y, -z'

loop_
_atom_site_label
_atom_site_type_symbol
_atom_site_fract_x
_atom_site_fract_y
_atom_site_fract_z
_atom_site_U_iso_or_equiv
_atom_site_adp_type
_atom_site_occupancy
_atom_site_site_symmetry_order
_atom_site_calc_flag
_atom_site_refinement_flags_posn
_atom_site_refinement_flags_adp
Pt1 Pt -0.05348(2) -0.32993(2) 0.49350(2) 0.01198(4) Uani 1 1 d . .
N1 N -0.13001(17) -0.46086(16) 0.50329(14) 0.0138(5) Uani 1 1 d . .
B1 B -0.2896(2) -0.2386(2) -0.00867(19) 0.0177(6) Uani 1 1 d . .
N2 N 0.01754(17) -0.35156(17) 0.60529(14) 0.0149(5) Uani 1 1 d . .
B2 B 0.3704(2) 0.1816(2) 0.44666(19) 0.0140(6) Uani 1 1 d . .
N3 N -0.27598(18) -0.25138(18) 0.08707(14) 0.0185(5) Uani 1 1 d . .
N4 N 0.29103(16) 0.09057(16) 0.45156(14) 0.0139(5) Uani 1 1 d . .
F42 F -0.47717(15) -0.32114(18) 0.05325(12) 0.0413(5) Uani 1 1 d . .
F43 F -0.64859(15) -0.39180(17) -0.04189(13) 0.0417(5) Uani 1 1 d . .
F44 F -0.67253(13) -0.39314(14) -0.20647(12) 0.0300(4) Uani 1 1 d . .
F45 F -0.51792(14) -0.32549(14) -0.27497(10) 0.0277(4) Uani 1 1 d . .
F46 F -0.34168(13) -0.25923(13) -0.18125(10) 0.0239(4) Uani 1 1 d . .
F52 F -0.17076(13) -0.12587(13) -0.11112(11) 0.0246(4) Uani 1 1 d . .
F53 F -0.18179(15) 0.05931(14) -0.12500(12) 0.0322(4) Uani 1 1 d . .
F54 F -0.30392(16) 0.17174(14) -0.04193(13) 0.0381(5) Uani 1 1 d . .
F55 F -0.41744(15) 0.09006(14) 0.05587(12) 0.0326(4) Uani 1 1 d . .
F56 F -0.40985(13) -0.09961(13) 0.06978(11) 0.0257(4) Uani 1 1 d . .
F62 F -0.08271(13) -0.15695(13) 0.03893(11) 0.0275(4) Uani 1 1 d . .
F63 F 0.07769(14) -0.24800(16) 0.01450(13) 0.0371(5) Uani 1 1 d . .
F64 F 0.05829(16) -0.44003(16) -0.06551(13) 0.0386(5) Uani 1 1 d . .
F65 F -0.12500(17) -0.53661(14) -0.12336(12) 0.0380(5) Uani 1 1 d . .
F66 F -0.28685(14) -0.44558(13) -0.10512(12) 0.0296(4) Uani 1 1 d . .
F72 F 0.16682(12) 0.15852(12) 0.33768(11) 0.0228(4) Uani 1 1 d . .
F73 F 0.10297(13) 0.28685(13) 0.24844(11) 0.0257(4) Uani 1 1 d . .
F75 F 0.39247(15) 0.50541(13) 0.35530(12) 0.0308(4) Uani 1 1 d . .
F82 F 0.47453(13) 0.07323(11) 0.55686(10) 0.0210(4) Uani 1 1 d . .
F83 F 0.54163(16) 0.13032(14) 0.71732(11) 0.0336(5) Uani 1 1 d . .
F84 F 0.51426(17) 0.31331(16) 0.79780(11) 0.0408(5) Uani 1 1 d . .
F85 F 0.41690(15) 0.43720(14) 0.71253(12) 0.0338(5) Uani 1 1 d . .
F86 F 0.35027(13) 0.38266(12) 0.55448(11) 0.0258(4) Uani 1 1 d . .
F92 F 0.32909(12) 0.07866(13) 0.27603(10) 0.0214(4) Uani 1 1 d . .
F93 F 0.45833(14) 0.03156(16) 0.17487(11) 0.0332(5) Uani 1 1 d . .
F94 F 0.65849(14) 0.06863(17) 0.23084(12) 0.0349(5) Uani 1 1 d . .
F95 F 0.72255(12) 0.15516(14) 0.39004(11) 0.0267(4) Uani 1 1 d . .
F96 F 0.59584(12) 0.20436(13) 0.49241(10) 0.0219(4) Uani 1 1 d . .
Cl2S Cl -0.26448(7) -0.70006(6) -0.27269(5) 0.03413(18) Uani 1 1 d . .
Cl4S Cl -0.04579(8) 0.03506(7) 0.30067(7) 0.0498(3) Uani 1 1 d . .
Cl3S Cl -0.09704(9) 0.07619(8) 0.13538(7) 0.0608(3) Uani 1 1 d . .
Cl1S Cl -0.06516(9) -0.75515(11) -0.24018(9) 0.0678(3) Uani 1 1 d . .
F76 F 0.46460(12) 0.37055(12) 0.43822(11) 0.0227(4) Uani 1 1 d . .
F74 F 0.21058(15) 0.46507(13) 0.25990(11) 0.0291(4) Uani 1 1 d . .
C1S C -0.1852(3) -0.7639(3) -0.2143(2) 0.0447(10) Uani 1 1 d . .
H1S1 H -0.2123 -0.8343 -0.2238 0.054 Uiso 1 1 calc R U
H1S2 H -0.1821 -0.7362 -0.1550 0.054 Uiso 1 1 calc R U
C2 C -0.0985(2) -0.4971(2) 0.57202(17) 0.0147(5) Uani 1 1 d . .
C2S C -0.0098(3) 0.0306(3) 0.2024(2) 0.0420(9) Uani 1 1 d . .
H2S1 H 0.0553 0.0702 0.2082 0.050 Uiso 1 1 calc R U
H2S2 H -0.0022 -0.0386 0.1786 0.050 Uiso 1 1 calc R U
C3 C -0.1434(2) -0.5843(2) 0.58615(18) 0.0191(6) Uani 1 1 d . .
H3 H -0.1201 -0.6096 0.6338 0.023 Uiso 1 1 calc R U
C4 C -0.2229(2) -0.6346(2) 0.53020(19) 0.0231(6) Uani 1 1 d . .
H4 H -0.2555 -0.6939 0.5399 0.028 Uiso 1 1 calc R U
C5 C -0.2549(2) -0.5983(2) 0.46000(19) 0.0218(6) Uani 1 1 d . .
H5 H -0.3095 -0.6319 0.4212 0.026 Uiso 1 1 calc R U
C6 C -0.2053(2) -0.5120(2) 0.44772(17) 0.0164(5) Uani 1 1 d . .
H6 H -0.2250 -0.4881 0.3986 0.020 Uiso 1 1 calc R U
C12 C 0.0910(2) -0.2894(2) 0.65410(17) 0.0179(6) Uani 1 1 d . .
H12 H 0.1130 -0.2301 0.6374 0.022 Uiso 1 1 calc R U
C13 C 0.1355(2) -0.3095(2) 0.72831(19) 0.0224(6) Uani 1 1 d . .
H13 H 0.1872 -0.2645 0.7621 0.027 Uiso 1 1 calc R U
C14 C 0.1033(2) -0.3962(2) 0.75231(18) 0.0227(6) Uani 1 1 d . .
H14 H 0.1329 -0.4117 0.8028 0.027 Uiso 1 1 calc R U
C15 C 0.0276(2) -0.4602(2) 0.70216(18) 0.0200(6) Uani 1 1 d . .
H15 H 0.0051 -0.5202 0.7177 0.024 Uiso 1 1 calc R U
C16 C -0.0154(2) -0.4361(2) 0.62892(17) 0.0147(5) Uani 1 1 d . .
C20 C 0.0293(2) -0.2103(2) 0.48864(17) 0.0149(5) Uani 1 1 d . .
C21 C 0.1537(2) -0.0609(2) 0.47329(17) 0.0150(5) Uani 1 1 d . .
C22 C 0.2143(2) 0.1107(2) 0.49257(18) 0.0173(6) Uani 1 1 d . .
H22 H 0.2073 0.1777 0.5138 0.021 Uiso 1 1 calc R U
C23 C 0.1462(2) 0.0382(2) 0.50471(18) 0.0171(6) Uani 1 1 d . .
H23 H 0.0938 0.0553 0.5345 0.020 Uiso 1 1 calc R U
C25 C 0.3000(2) -0.00464(19) 0.42186(17) 0.0158(5) Uani 1 1 d . .
H25 H 0.3543 -0.0199 0.3938 0.019 Uiso 1 1 calc R U
C26 C 0.2333(2) -0.0805(2) 0.43079(17) 0.0169(6) Uani 1 1 d . .
H26 H 0.2412 -0.1468 0.4080 0.020 Uiso 1 1 calc R U
C27 C 0.0847(2) -0.1396(2) 0.48319(18) 0.0174(6) Uani 1 1 d . .
C30 C -0.1269(2) -0.3173(2) 0.38811(18) 0.0175(6) Uani 1 1 d . .
C31 C -0.2124(2) -0.2893(2) 0.24425(18) 0.0190(6) Uani 1 1 d . .
C32 C -0.2539(2) -0.3660(2) 0.17845(18) 0.0219(6) Uani 1 1 d . .
H32 H -0.2613 -0.4323 0.1868 0.026 Uiso 1 1 calc R U
C33 C -0.2838(2) -0.3444(2) 0.10204(18) 0.0224(6) Uani 1 1 d . .
H33 H -0.3110 -0.3971 0.0580 0.027 Uiso 1 1 calc R U
C35 C -0.2403(2) -0.1769(2) 0.15066(18) 0.0204(6) Uani 1 1 d . .
H35 H -0.2362 -0.1110 0.1412 0.024 Uiso 1 1 calc R U
C36 C -0.2095(2) -0.1931(2) 0.22862(18) 0.0216(6) Uani 1 1 d . .
H36 H -0.1861 -0.1387 0.2721 0.026 Uiso 1 1 calc R U
C37 C -0.1711(2) -0.3078(2) 0.32257(18) 0.0185(6) Uani 1 1 d . .
C41 C -0.3985(2) -0.2893(2) -0.05937(17) 0.0185(6) Uani 1 1 d . .
C42 C -0.4809(2) -0.3225(2) -0.02808(19) 0.0250(7) Uani 1 1 d . .
C43 C -0.5721(2) -0.3581(2) -0.0762(2) 0.0269(7) Uani 1 1 d . .
C44 C -0.5844(2) -0.3598(2) -0.15912(19) 0.0219(6) Uani 1 1 d . .
C45 C -0.5056(2) -0.3254(2) -0.19350(18) 0.0202(6) Uani 1 1 d . .
C46 C -0.4159(2) -0.2917(2) -0.14414(17) 0.0185(6) Uani 1 1 d . .
C51 C -0.2866(2) -0.1219(2) -0.01599(16) 0.0177(6) Uani 1 1 d . .
C52 C -0.2319(2) -0.0761(2) -0.06621(17) 0.0201(6) Uani 1 1 d . .
C53 C -0.2367(2) 0.0208(2) -0.07503(18) 0.0231(6) Uani 1 1 d . .
C54 C -0.2983(2) 0.0777(2) -0.0334(2) 0.0261(7) Uani 1 1 d . .
C55 C -0.3557(2) 0.0365(2) 0.01580(19) 0.0236(6) Uani 1 1 d . .
C56 C -0.3497(2) -0.0618(2) 0.02215(17) 0.0206(6) Uani 1 1 d . .
C61 C -0.1936(2) -0.2937(2) -0.03617(17) 0.0192(6) Uani 1 1 d . .
C62 C -0.0975(2) -0.2498(2) -0.00576(18) 0.0220(6) Uani 1 1 d . .
C63 C -0.0129(2) -0.2957(3) -0.01580(19) 0.0273(7) Uani 1 1 d . .
C64 C -0.0229(3) -0.3926(3) -0.05657(19) 0.0278(7) Uani 1 1 d . .
C65 C -0.1155(3) -0.4410(2) -0.08606(19) 0.0271(7) Uani 1 1 d . .
C66 C -0.1986(2) -0.3916(2) -0.07659(18) 0.0226(6) Uani 1 1 d . .
C71 C 0.3173(2) 0.2607(2) 0.39676(17) 0.0162(5) Uani 1 1 d . .
C72 C 0.2260(2) 0.2438(2) 0.34612(18) 0.0176(6) Uani 1 1 d . .
C73 C 0.1905(2) 0.3102(2) 0.29913(18) 0.0198(6) Uani 1 1 d . .
C74 C 0.2454(2) 0.3991(2) 0.30377(18) 0.0213(6) Uani 1 1 d . .
C75 C 0.3374(2) 0.4194(2) 0.35218(19) 0.0213(6) Uani 1 1 d . .
C76 C 0.3718(2) 0.3496(2) 0.39546(18) 0.0183(6) Uani 1 1 d . .
C81 C 0.4121(2) 0.22564(19) 0.54493(17) 0.0152(5) Uani 1 1 d . .
C82 C 0.4591(2) 0.1653(2) 0.59332(18) 0.0171(6) Uani 1 1 d . .
C83 C 0.4944(2) 0.1925(2) 0.67640(18) 0.0223(6) Uani 1 1 d . .
C84 C 0.4809(2) 0.2853(2) 0.71738(18) 0.0256(7) Uani 1 1 d . .
C85 C 0.4323(2) 0.3469(2) 0.67365(19) 0.0235(6) Uani 1 1 d . .
C86 C 0.3990(2) 0.3170(2) 0.59024(18) 0.0186(6) Uani 1 1 d . .
C91 C 0.4544(2) 0.14309(19) 0.39067(17) 0.0142(5) Uani 1 1 d . .
C92 C 0.4267(2) 0.0995(2) 0.30776(18) 0.0170(6) Uani 1 1 d . .
C93 C 0.4919(2) 0.0742(2) 0.25339(18) 0.0212(6) Uani 1 1 d . .
C94 C 0.5925(2) 0.0926(2) 0.28132(18) 0.0214(6) Uani 1 1 d . .
C95 C 0.6245(2) 0.1362(2) 0.36223(18) 0.0187(6) Uani 1 1 d . .
C96 C 0.5565(2) 0.1600(2) 0.41417(17) 0.0163(5) Uani 1 1 d . .

loop_
_atom_site_aniso_label
_atom_site_aniso_U_11
_atom_site_aniso_U_22
_atom_site_aniso_U_33
_atom_site_aniso_U_23
_atom_site_aniso_U_13
_atom_site_aniso_U_12
Pt1 0.01066(6) 0.01091(6) 0.01546(6) 0.00572(4) 0.00239(4) -0.00003(4)
N1 0.0131(11) 0.0119(10) 0.0180(11) 0.0054(9) 0.0041(9) 0.0022(9)
B1 0.0214(16) 0.0202(16) 0.0113(14) 0.0063(12) 0.0006(12) -0.0026(13)
N2 0.0117(11) 0.0156(11) 0.0188(12) 0.0052(9) 0.0027(9) 0.0039(9)
B2 0.0106(14) 0.0110(13) 0.0205(15) 0.0051(12) 0.0017(12) -0.0016(11)
N3 0.0230(13) 0.0182(12) 0.0136(11) 0.0047(9) 0.0007(10) -0.0027(10)
N4 0.0107(11) 0.0140(11) 0.0176(11) 0.0056(9) 0.0017(9) 0.0000(9)
F42 0.0330(11) 0.0706(15) 0.0194(9) 0.0132(10) 0.0065(8) -0.0136(11)
F43 0.0263(11) 0.0596(14) 0.0395(12) 0.0144(10) 0.0106(9) -0.0138(10)
F44 0.0176(9) 0.0308(10) 0.0376(11) 0.0060(8) -0.0052(8) -0.0035(8)
F45 0.0264(10) 0.0383(10) 0.0163(8) 0.0068(8) -0.0035(7) -0.0013(8)
F46 0.0207(9) 0.0341(10) 0.0166(8) 0.0071(7) 0.0037(7) -0.0049(8)
F52 0.0264(10) 0.0253(9) 0.0246(9) 0.0077(7) 0.0102(7) 0.0009(8)
F53 0.0350(11) 0.0290(10) 0.0369(11) 0.0180(8) 0.0105(9) -0.0035(8)
F54 0.0448(13) 0.0227(10) 0.0501(13) 0.0168(9) 0.0056(10) 0.0053(9)
F55 0.0356(11) 0.0331(10) 0.0323(10) 0.0076(8) 0.0072(9) 0.0156(9)
F56 0.0264(10) 0.0316(10) 0.0229(9) 0.0109(7) 0.0092(7) 0.0042(8)
F62 0.0240(9) 0.0237(9) 0.0301(10) -0.0004(7) -0.0021(8) -0.0028(7)
F63 0.0199(10) 0.0446(12) 0.0448(12) 0.0104(10) -0.0031(9) 0.0012(9)
F64 0.0372(12) 0.0470(12) 0.0365(11) 0.0122(9) 0.0059(9) 0.0226(10)
F65 0.0519(13) 0.0235(10) 0.0352(11) -0.0005(8) -0.0025(10) 0.0123(9)
F66 0.0312(10) 0.0214(9) 0.0317(10) 0.0010(8) -0.0021(8) -0.0035(8)
F72 0.0151(8) 0.0195(8) 0.0328(10) 0.0088(7) -0.0025(7) -0.0029(7)
F73 0.0206(9) 0.0322(10) 0.0239(9) 0.0059(7) -0.0026(7) 0.0092(8)
F75 0.0371(11) 0.0163(8) 0.0416(11) 0.0132(8) 0.0101(9) -0.0040(8)
F82 0.0261(9) 0.0126(8) 0.0230(9) 0.0027(6) -0.0008(7) 0.0037(7)
F83 0.0483(12) 0.0303(10) 0.0225(9) 0.0117(8) -0.0028(9) 0.0054(9)
F84 0.0576(14) 0.0455(12) 0.0157(9) -0.0017(8) 0.0055(9) 0.0013(11)
F85 0.0426(12) 0.0226(9) 0.0339(11) -0.0081(8) 0.0156(9) 0.0032(8)
F86 0.0282(10) 0.0174(8) 0.0336(10) 0.0041(7) 0.0076(8) 0.0098(7)
F92 0.0114(8) 0.0292(9) 0.0211(8) 0.0037(7) -0.0030(6) -0.0013(7)
F93 0.0237(10) 0.0556(13) 0.0158(9) -0.0028(8) 0.0006(7) 0.0019(9)
F94 0.0205(10) 0.0601(14) 0.0247(10) 0.0028(9) 0.0113(8) 0.0056(9)
F95 0.0098(8) 0.0420(11) 0.0276(9) 0.0069(8) 0.0022(7) -0.0008(7)
F96 0.0134(8) 0.0301(9) 0.0188(8) -0.0004(7) 0.0002(6) -0.0040(7)
Cl2S 0.0390(5) 0.0284(4) 0.0359(4) 0.0095(3) 0.0057(4) 0.0021(4)
Cl4S 0.0540(6) 0.0379(5) 0.0541(6) -0.0008(4) 0.0207(5) -0.0145(4)
Cl3S 0.0650(7) 0.0452(6) 0.0587(7) -0.0076(5) -0.0186(6) 0.0096(5)
Cl1S 0.0500(7) 0.0791(9) 0.0774(9) 0.0146(7) 0.0078(6) 0.0276(6)
F76 0.0165(8) 0.0189(8) 0.0315(9) 0.0074(7) 0.0011(7) -0.0051(7)
F74 0.0424(12) 0.0248(9) 0.0269(9) 0.0155(8) 0.0076(8) 0.0154(8)
C1S 0.055(3) 0.044(2) 0.039(2) 0.0231(18) 0.0017(18) 0.0033(19)
C2 0.0144(13) 0.0153(13) 0.0163(13) 0.0043(10) 0.0069(10) 0.0031(11)
C2S 0.030(2) 0.050(2) 0.038(2) -0.0057(17) -0.0018(16) -0.0014(17)
C3 0.0221(15) 0.0151(13) 0.0228(14) 0.0086(11) 0.0060(12) 0.0021(11)
C4 0.0247(16) 0.0149(14) 0.0307(16) 0.0073(12) 0.0064(13) -0.0014(12)
C5 0.0177(15) 0.0172(14) 0.0283(16) 0.0007(12) 0.0020(12) -0.0007(12)
C6 0.0139(13) 0.0155(13) 0.0202(14) 0.0041(11) 0.0019(11) 0.0035(11)
C12 0.0144(14) 0.0186(14) 0.0210(14) 0.0048(11) 0.0028(11) 0.0005(11)
C13 0.0162(14) 0.0270(16) 0.0230(15) 0.0033(12) 0.0010(12) 0.0024(12)
C14 0.0197(15) 0.0313(16) 0.0187(14) 0.0093(12) 0.0007(12) 0.0061(13)
C15 0.0202(15) 0.0211(14) 0.0223(14) 0.0111(12) 0.0053(12) 0.0059(12)
C16 0.0128(13) 0.0152(13) 0.0181(13) 0.0054(10) 0.0059(10) 0.0021(10)
C20 0.0135(13) 0.0142(13) 0.0182(13) 0.0062(10) 0.0014(10) 0.0030(11)
C21 0.0121(13) 0.0153(13) 0.0184(13) 0.0081(11) 0.0002(10) -0.0009(10)
C22 0.0167(14) 0.0128(13) 0.0229(14) 0.0033(11) 0.0042(11) 0.0021(11)
C23 0.0126(13) 0.0166(13) 0.0237(14) 0.0061(11) 0.0059(11) 0.0015(11)
C25 0.0148(13) 0.0134(13) 0.0195(13) 0.0033(11) 0.0027(11) 0.0019(11)
C26 0.0164(14) 0.0110(12) 0.0230(14) 0.0039(11) 0.0017(11) 0.0002(11)
C27 0.0137(13) 0.0180(14) 0.0215(14) 0.0070(11) 0.0015(11) 0.0022(11)
C30 0.0157(14) 0.0152(13) 0.0231(15) 0.0055(11) 0.0065(11) 0.0012(11)
C31 0.0185(14) 0.0226(14) 0.0170(14) 0.0073(11) 0.0035(11) 0.0002(12)
C32 0.0273(16) 0.0163(14) 0.0214(15) 0.0072(11) 0.0005(12) -0.0040(12)
C33 0.0302(17) 0.0171(14) 0.0179(14) 0.0032(11) 0.0017(12) -0.0054(12)
C35 0.0243(15) 0.0163(13) 0.0198(14) 0.0051(11) 0.0005(12) -0.0014(12)
C36 0.0259(16) 0.0201(14) 0.0166(14) 0.0032(11) -0.0011(12) -0.0021(12)
C37 0.0180(14) 0.0191(14) 0.0196(14) 0.0064(11) 0.0037(11) 0.0008(11)
C41 0.0198(15) 0.0171(13) 0.0177(14) 0.0037(11) 0.0022(11) -0.0025(11)
C42 0.0251(16) 0.0316(17) 0.0185(14) 0.0088(13) 0.0039(12) -0.0050(13)
C43 0.0196(16) 0.0311(17) 0.0311(17) 0.0087(14) 0.0089(13) -0.0044(13)
C44 0.0160(14) 0.0194(14) 0.0279(16) 0.0028(12) -0.0012(12) -0.0008(11)
C45 0.0237(15) 0.0187(14) 0.0182(14) 0.0047(11) 0.0014(12) 0.0028(12)
C46 0.0192(14) 0.0184(14) 0.0183(14) 0.0048(11) 0.0043(11) -0.0010(11)
C51 0.0185(14) 0.0199(14) 0.0120(12) 0.0022(11) -0.0028(10) -0.0030(11)
C52 0.0185(15) 0.0233(15) 0.0174(14) 0.0048(11) -0.0002(11) -0.0013(12)
C53 0.0227(16) 0.0254(15) 0.0216(15) 0.0106(12) 0.0010(12) -0.0043(13)
C54 0.0287(17) 0.0185(14) 0.0298(16) 0.0086(12) -0.0043(13) 0.0013(13)
C55 0.0233(16) 0.0252(15) 0.0211(15) 0.0039(12) -0.0023(12) 0.0050(13)
C56 0.0199(15) 0.0259(15) 0.0162(14) 0.0069(12) 0.0004(11) 0.0008(12)
C61 0.0225(15) 0.0216(14) 0.0138(13) 0.0065(11) 0.0014(11) 0.0001(12)
C62 0.0259(16) 0.0209(14) 0.0179(14) 0.0038(11) 0.0002(12) -0.0005(12)
C63 0.0239(16) 0.0341(17) 0.0232(15) 0.0076(13) -0.0006(13) 0.0011(14)
C64 0.0298(18) 0.0348(18) 0.0221(15) 0.0103(13) 0.0025(13) 0.0145(15)
C65 0.0398(19) 0.0227(15) 0.0188(15) 0.0044(12) 0.0016(13) 0.0062(14)
C66 0.0248(16) 0.0233(15) 0.0184(14) 0.0058(12) -0.0016(12) -0.0004(12)
C71 0.0138(13) 0.0148(13) 0.0209(14) 0.0040(11) 0.0047(11) 0.0014(11)
C72 0.0148(14) 0.0158(13) 0.0231(14) 0.0043(11) 0.0053(11) 0.0022(11)
C73 0.0179(14) 0.0237(15) 0.0188(14) 0.0039(11) 0.0029(11) 0.0073(12)
C74 0.0295(17) 0.0190(14) 0.0206(14) 0.0095(12) 0.0096(12) 0.0109(12)
C75 0.0274(16) 0.0131(13) 0.0261(15) 0.0063(11) 0.0109(13) 0.0010(12)
C76 0.0173(14) 0.0169(13) 0.0212(14) 0.0047(11) 0.0034(11) 0.0007(11)
C81 0.0123(13) 0.0124(12) 0.0215(14) 0.0039(11) 0.0054(11) -0.0018(10)
C82 0.0177(14) 0.0125(13) 0.0212(14) 0.0028(11) 0.0048(11) -0.0004(11)
C83 0.0244(16) 0.0222(15) 0.0215(15) 0.0086(12) 0.0038(12) -0.0002(12)
C84 0.0306(17) 0.0303(17) 0.0140(14) -0.0002(12) 0.0056(12) -0.0027(14)
C85 0.0266(16) 0.0165(14) 0.0263(16) -0.0042(12) 0.0132(13) -0.0009(12)
C86 0.0162(14) 0.0146(13) 0.0261(15) 0.0043(11) 0.0071(11) 0.0018(11)
C91 0.0124(13) 0.0118(12) 0.0193(13) 0.0065(10) 0.0023(10) 0.0000(10)
C92 0.0114(13) 0.0172(13) 0.0221(14) 0.0067(11) -0.0007(11) -0.0013(11)
C93 0.0215(15) 0.0262(15) 0.0154(13) 0.0053(11) 0.0006(11) 0.0002(12)
C94 0.0173(15) 0.0283(16) 0.0214(14) 0.0067(12) 0.0083(12) 0.0048(12)
C95 0.0110(13) 0.0218(14) 0.0236(14) 0.0083(12) 0.0010(11) -0.0017(11)
C96 0.0162(14) 0.0140(13) 0.0181(13) 0.0041(11) 0.0003(11) -0.0007(11)

loop_
_atom_type_symbol
_atom_type_description
_atom_type_scat_dispersion_real
_atom_type_scat_dispersion_imag
_atom_type_scat_source
C C 0.0033 0.0016 'International Tables Vol C Tables 4.2.6.8 and 6.1.1.4'
H H 0.0000 0.0000 'International Tables Vol C Tables 4.2.6.8 and 6.1.1.4'
B B 0.0013 0.0007 'International Tables Vol C Tables 4.2.6.8 and 6.1.1.4'
N N 0.0061 0.0033 'International Tables Vol C Tables 4.2.6.8 and 6.1.1.4'
F F 0.0171 0.0103 'International Tables Vol C Tables 4.2.6.8 and 6.1.1.4'
Pt Pt -1.7033 8.3905 'International Tables Vol C Tables 4.2.6.8 and 6.1.1.4'
Cl Cl 0.1484 0.1585 'International Tables Vol C Tables 4.2.6.8 and 6.1.1.4'

loop_
_geom_angle_atom_site_label_1
_geom_angle_atom_site_label_2
_geom_angle_atom_site_label_3
_geom_angle
C20 Pt1 C30 87.28(11)
C20 Pt1 N1 174.97(10)
C30 Pt1 N1 96.75(10)
C20 Pt1 N2 96.61(10)
C30 Pt1 N2 176.10(10)
N1 Pt1 N2 79.38(9)
C6 N1 C2 119.3(2)
C6 N1 Pt1 125.56(19)
C2 N1 Pt1 115.15(18)
N3 B1 C51 111.0(2)
N3 B1 C41 112.1(2)
C51 B1 C41 104.6(2)
N3 B1 C61 98.5(2)
C51 B1 C61 115.4(2)
C41 B1 C61 115.4(2)
C12 N2 C16 119.7(2)
C12 N2 Pt1 125.23(19)
C16 N2 Pt1 115.12(18)
N4 B2 C71 110.8(2)
N4 B2 C91 110.5(2)
C71 B2 C91 103.8(2)
N4 B2 C81 102.0(2)
C71 B2 C81 114.6(2)
C91 B2 C81 115.4(2)
C35 N3 C33 118.1(2)
C35 N3 B1 123.5(2)
C33 N3 B1 117.3(2)
C25 N4 C22 118.1(2)
C25 N4 B2 123.9(2)
C22 N4 B2 117.9(2)
Cl2S C1S Cl1S 111.6(2)
N1 C2 C3 121.1(3)
N1 C2 C16 115.2(2)
C3 C2 C16 123.7(3)
Cl3S C2S Cl4S 111.7(2)
C2 C3 C4 119.3(3)
C3 C4 C5 119.9(3)
C6 C5 C4 118.4(3)
N1 C6 C5 122.0(3)
N2 C12 C13 121.8(3)
C14 C13 C12 118.9(3)
C15 C14 C13 119.4(3)
C14 C15 C16 119.5(3)
N2 C16 C15 120.8(3)
N2 C16 C2 115.1(2)
C15 C16 C2 124.1(3)
C27 C20 Pt1 175.9(3)
C23 C21 C26 116.7(2)
C23 C21 C27 122.7(3)
C26 C21 C27 120.6(3)
N4 C22 C23 122.5(3)
C22 C23 C21 120.1(3)
N4 C25 C26 122.1(3)
C25 C26 C21 120.4(3)
C20 C27 C21 176.0(3)
C37 C30 Pt1 178.7(3)
C36 C31 C32 116.9(3)
C36 C31 C37 120.8(3)
C32 C31 C37 122.3(3)
C33 C32 C31 119.6(3)
N3 C33 C32 122.6(3)
N3 C35 C36 122.3(3)
C35 C36 C31 120.3(3)
C30 C37 C31 172.9(3)
C42 C41 C46 113.6(3)
C42 C41 B1 128.4(3)
C46 C41 B1 117.7(2)
F42 C42 C41 120.8(3)
F42 C42 C43 115.4(3)
C41 C42 C43 123.8(3)
F43 C43 C44 119.5(3)
F43 C43 C42 120.6(3)
C44 C43 C42 119.9(3)
F44 C44 C43 120.6(3)
F44 C44 C45 120.4(3)
C43 C44 C45 119.0(3)
F45 C45 C44 119.1(3)
F45 C45 C46 121.3(3)
C44 C45 C46 119.6(3)
F46 C46 C45 116.9(2)
F46 C46 C41 119.0(3)
C45 C46 C41 124.1(3)
C56 C51 C52 113.5(3)
C56 C51 B1 120.8(3)
C52 C51 B1 125.3(3)
F52 C52 C53 115.5(3)
F52 C52 C51 121.1(3)
C53 C52 C51 123.5(3)
F53 C53 C54 119.9(3)
F53 C53 C52 119.7(3)
C54 C53 C52 120.3(3)
F54 C54 C55 120.1(3)
F54 C54 C53 120.7(3)
C55 C54 C53 119.2(3)
F55 C55 C54 120.2(3)
F55 C55 C56 121.0(3)
C54 C55 C56 118.8(3)
F56 C56 C55 116.4(3)
F56 C56 C51 118.9(3)
C55 C56 C51 124.7(3)
C62 C61 C66 113.8(3)
C62 C61 B1 120.3(3)
C66 C61 B1 124.8(3)
F62 C62 C63 115.8(3)
F62 C62 C61 119.7(3)
C63 C62 C61 124.5(3)
F63 C63 C64 120.1(3)
F63 C63 C62 121.1(3)
C64 C63 C62 118.8(3)
F64 C64 C65 120.3(3)
F64 C64 C63 120.1(3)
C65 C64 C63 119.6(3)
F65 C65 C64 119.4(3)
F65 C65 C66 120.7(3)
C64 C65 C66 119.9(3)
F66 C66 C65 116.0(3)
F66 C66 C61 120.6(3)
C65 C66 C61 123.3(3)
C76 C71 C72 114.4(3)
C76 C71 B2 118.5(2)
C72 C71 B2 126.6(2)
F72 C72 C73 115.3(2)
F72 C72 C71 121.3(2)
C73 C72 C71 123.4(3)
F73 C73 C74 120.4(3)
F73 C73 C72 120.1(3)
C74 C73 C72 119.5(3)
F74 C74 C73 120.0(3)
F74 C74 C75 120.4(3)
C73 C74 C75 119.6(3)
F75 C75 C76 121.1(3)
F75 C75 C74 119.8(3)
C76 C75 C74 119.1(3)
F76 C76 C75 116.8(3)
F76 C76 C71 119.3(2)
C75 C76 C71 123.8(3)
C86 C81 C82 112.8(3)
C86 C81 B2 127.3(2)
C82 C81 B2 119.6(2)
F82 C82 C83 116.3(3)
F82 C82 C81 118.7(2)
C83 C82 C81 124.9(3)
F83 C83 C82 120.7(3)
F83 C83 C84 120.1(3)
C82 C83 C84 119.2(3)
F84 C84 C85 121.1(3)
F84 C84 C83 120.3(3)
C85 C84 C83 118.5(3)
F85 C85 C84 119.6(3)
F85 C85 C86 120.0(3)
C84 C85 C86 120.4(3)
F86 C86 C85 115.0(2)
F86 C86 C81 121.0(3)
C85 C86 C81 124.0(3)
C96 C91 C92 113.0(3)
C96 C91 B2 126.2(2)
C92 C91 B2 120.3(2)
F92 C92 C93 115.6(2)
F92 C92 C91 119.6(2)
C93 C92 C91 124.9(3)
F93 C93 C92 120.7(3)
F93 C93 C94 120.4(3)
C92 C93 C94 119.0(3)
F94 C94 C95 120.1(3)
F94 C94 C93 121.0(3)
C95 C94 C93 118.9(3)
F95 C95 C94 119.5(3)
F95 C95 C96 120.6(3)
C94 C95 C96 119.9(3)
F96 C96 C95 115.2(2)
F96 C96 C91 120.4(2)
C95 C96 C91 124.4(3)

loop_
_geom_bond_atom_site_label_1
_geom_bond_atom_site_label_2
_geom_bond_distance
Pt1 C20 1.944(3)
Pt1 C30 1.947(3)
Pt1 N1 2.057(2)
Pt1 N2 2.065(2)
N1 C6 1.348(4)
N1 C2 1.361(4)
B1 N3 1.624(4)
B1 C51 1.635(4)
B1 C41 1.646(4)
B1 C61 1.654(5)
N2 C12 1.343(4)
N2 C16 1.357(4)
B2 N4 1.613(4)
B2 C71 1.644(4)
B2 C91 1.645(4)
B2 C81 1.651(4)
N3 C35 1.349(4)
N3 C33 1.351(4)
N4 C25 1.346(3)
N4 C22 1.353(4)
F42 C42 1.347(4)
F43 C43 1.347(4)
F44 C44 1.348(3)
F45 C45 1.346(3)
F46 C46 1.345(3)
F52 C52 1.351(3)
F53 C53 1.342(3)
F54 C54 1.339(4)
F55 C55 1.342(4)
F56 C56 1.353(3)
F62 C62 1.352(3)
F63 C63 1.345(4)
F64 C64 1.351(4)
F65 C65 1.347(4)
F66 C66 1.347(4)
F72 C72 1.348(3)
F73 C73 1.351(3)
F75 C75 1.343(3)
F82 C82 1.359(3)
F83 C83 1.343(4)
F84 C84 1.335(3)
F85 C85 1.351(3)
F86 C86 1.345(3)
F92 C92 1.357(3)
F93 C93 1.341(3)
F94 C94 1.340(3)
F95 C95 1.348(3)
F96 C96 1.359(3)
Cl2S C1S 1.755(4)
Cl4S C2S 1.766(4)
Cl3S C2S 1.758(4)
Cl1S C1S 1.756(5)
F76 C76 1.353(3)
F74 C74 1.343(3)
C2 C3 1.378(4)
C2 C16 1.476(4)
C3 C4 1.383(4)
C4 C5 1.384(4)
C5 C6 1.382(4)
C12 C13 1.387(4)
C13 C14 1.385(4)
C14 C15 1.383(4)
C15 C16 1.389(4)
C20 C27 1.211(4)
C21 C23 1.398(4)
C21 C26 1.399(4)
C21 C27 1.426(4)
C22 C23 1.372(4)
C25 C26 1.374(4)
C30 C37 1.210(4)
C31 C36 1.397(4)
C31 C32 1.407(4)
C31 C37 1.425(4)
C32 C33 1.375(4)
C35 C36 1.374(4)
C41 C42 1.383(4)
C41 C46 1.396(4)
C42 C43 1.392(4)
C43 C44 1.366(4)
C44 C45 1.376(4)
C45 C46 1.380(4)
C51 C56 1.391(4)
C51 C52 1.393(4)
C52 C53 1.378(4)
C53 C54 1.378(5)
C54 C55 1.370(5)
C55 C56 1.389(4)
C61 C62 1.392(4)
C61 C66 1.396(4)
C62 C63 1.384(5)
C63 C64 1.380(5)
C64 C65 1.369(5)
C65 C66 1.390(5)
C71 C76 1.388(4)
C71 C72 1.390(4)
C72 C73 1.383(4)
C73 C74 1.370(4)
C74 C75 1.381(4)
C75 C76 1.379(4)
C81 C86 1.394(4)
C81 C82 1.395(4)
C82 C83 1.379(4)
C83 C84 1.384(4)
C84 C85 1.371(5)
C85 C86 1.383(4)
C91 C96 1.389(4)
C91 C92 1.396(4)
C92 C93 1.381(4)
C93 C94 1.382(4)
C94 C95 1.375(4)
C95 C96 1.379(4)
